data_7224472
loop_
_publ_author_name
'Pan, Gao-Fei'
'Su, Li'
'Zhang, Yan-Lei'
'Guo, Shi-Huan'
'Wang, Yong-Qiang'

_publ_section_title
;
 Organocatalytic One-pot Asymmetric Synthesis of
 2-Aryl-2,3-dihydro-4-quinolones
;
_journal_name_full 'RSC Adv.'
_journal_paper_doi 10.1039/C6RA01247G
_journal_year 2016
_chemical_formula_sum 'C15 H11 F2 N O'
_chemical_formula_weight 259.25
_chemical_name_systematic
; 
 ? 
;
_space_group_IT_number 2
_symmetry_cell_setting triclinic
_symmetry_space_group_name_Hall '-P 1'
_symmetry_space_group_name_H-M 'P -1'
_atom_sites_solution_hydrogens geom
_atom_sites_solution_primary direct
_atom_sites_solution_secondary difmap
_audit_creation_method SHELXL-97
_audit_update_record
;
2015-08-11 deposited with the CCDC.
2016-02-29 downloaded from the CCDC.
;
_cell_angle_alpha 91.038(5)
_cell_angle_beta 97.022(5)
_cell_angle_gamma 96.930(5)
_cell_formula_units_Z 2
_cell_length_a 6.816(2)
_cell_length_b 8.648(3)
_cell_length_c 10.567(3)
_cell_measurement_reflns_used 842
_cell_measurement_temperature 296(2)
_cell_measurement_theta_max 23.92
_cell_measurement_theta_min 3.02
_cell_volume 613.3(3)
_computing_cell_refinement 'Bruker SAINT'
_computing_data_collection 'Bruker APEX2'
_computing_data_reduction 'Bruker SAINT'
_computing_molecular_graphics 'Bruker SHELXTL'
_computing_publication_material 'Bruker SHELXTL'
_computing_structure_refinement 'SHELXL-97 (Sheldrick, 2008)'
_computing_structure_solution 'SHELXS-97 (Sheldrick, 2008)'
_diffrn_ambient_temperature 296(2)
_diffrn_measured_fraction_theta_full 0.982
_diffrn_measured_fraction_theta_max 0.982
_diffrn_measurement_device_type 'Bruker APEX-II CCD'
_diffrn_measurement_method '\f and \w scans'
_diffrn_radiation_monochromator graphite
_diffrn_radiation_source 'fine-focus sealed tube'
_diffrn_radiation_type MoK\a
_diffrn_radiation_wavelength 0.71073
_diffrn_reflns_av_R_equivalents 0.0171
_diffrn_reflns_av_sigmaI/netI 0.0374
_diffrn_reflns_limit_h_max 8
_diffrn_reflns_limit_h_min -7
_diffrn_reflns_limit_k_max 9
_diffrn_reflns_limit_k_min -10
_diffrn_reflns_limit_l_max 7
_diffrn_reflns_limit_l_min -12
_diffrn_reflns_number 2994
_diffrn_reflns_theta_full 25.03
_diffrn_reflns_theta_max 25.03
_diffrn_reflns_theta_min 1.94
_exptl_absorpt_coefficient_mu 0.109
_exptl_absorpt_correction_T_max 0.9859
_exptl_absorpt_correction_T_min 0.9630
_exptl_absorpt_correction_type none
_exptl_crystal_colour block
_exptl_crystal_density_diffrn 1.404
_exptl_crystal_description colorless
_exptl_crystal_F_000 268
_exptl_crystal_size_max 0.35
_exptl_crystal_size_mid 0.27
_exptl_crystal_size_min 0.13
_refine_diff_density_max 0.295
_refine_diff_density_min -0.442
_refine_diff_density_rms 0.061
_refine_ls_extinction_coef 0.031(12)
_refine_ls_extinction_expression Fc^*^=kFc[1+0.001xFc^2^\l^3^/sin(2\q)]^-1/4^
_refine_ls_extinction_method SHELXL
_refine_ls_goodness_of_fit_ref 1.028
_refine_ls_hydrogen_treatment mixed
_refine_ls_matrix_type full
_refine_ls_number_parameters 173
_refine_ls_number_reflns 2125
_refine_ls_number_restraints 0
_refine_ls_restrained_S_all 1.028
_refine_ls_R_factor_all 0.0927
_refine_ls_R_factor_gt 0.0626
_refine_ls_shift/su_max 0.000
_refine_ls_shift/su_mean 0.000
_refine_ls_structure_factor_coef Fsqd
_refine_ls_weighting_details 'calc w=1/[\s^2^(Fo^2^)+(0.1200P)^2^+0.1543P] where P=(Fo^2^+2Fc^2^)/3'
_refine_ls_weighting_scheme calc
_refine_ls_wR_factor_gt 0.1949
_refine_ls_wR_factor_ref 0.2200
_reflns_number_gt 1306
_reflns_number_total 2125
_reflns_threshold_expression >2sigma(I)
_cod_data_source_file c6ra01247g2.cif
_cod_data_source_block xb8279_0m
_cod_depositor_comments
;
The following automatic conversions were performed:

'_symmetry_cell_setting' value 'Triclinic' changed to 'triclinic'
according to
/usr/data/users/saulius/crontab/automatic-downloads/rss-feeds/RSC/lib/dictionaries/cif_core.dic
dictionary named 'cif_core.dic' version 2.4.2 from 2011-04-26.

Automatic conversion script
Id: cif_fix_values 4268 2015-11-12 08:31:59Z antanas 
;
_cod_original_sg_symbol_H-M P-1
_cod_database_code 7224472

loop_
_symmetry_equiv_pos_as_xyz
'x, y, z'
'-x, -y, -z'

loop_
_atom_site_label
_atom_site_type_symbol
_atom_site_fract_x
_atom_site_fract_y
_atom_site_fract_z
_atom_site_U_iso_or_equiv
_atom_site_adp_type
_atom_site_occupancy
_atom_site_symmetry_multiplicity
_atom_site_calc_flag
_atom_site_refinement_flags
F1 F -0.0686(4) 0.3264(3) -0.0260(2) 0.0910(8) Uani 1 1 d .
F2 F -0.3160(3) 0.0613(3) -0.0607(2) 0.0884(8) Uani 1 1 d .
N1 N 0.1555(4) 0.2980(3) 0.4676(3) 0.0524(7) Uani 1 1 d .
H1 H 0.0551 0.3453 0.4409 0.063 Uiso 1 1 calc R
O1 O 0.7319(3) 0.2129(3) 0.5139(2) 0.0730(8) Uani 1 1 d .
C1 C 0.2707(4) 0.3415(3) 0.5808(3) 0.0474(8) Uani 1 1 d .
C2 C 0.1940(5) 0.4194(4) 0.6772(3) 0.0587(9) Uani 1 1 d .
H2 H 0.0653 0.4462 0.6629 0.070 Uiso 1 1 calc R
C3 C 0.3067(5) 0.4563(4) 0.7922(3) 0.0644(10) Uani 1 1 d .
H3 H 0.2531 0.5083 0.8551 0.077 Uiso 1 1 calc R
C4 C 0.4997(5) 0.4180(4) 0.8174(3) 0.0650(10) Uani 1 1 d .
H4 H 0.5733 0.4403 0.8970 0.078 Uiso 1 1 calc R
C5 C 0.5787(5) 0.3468(4) 0.7226(3) 0.0574(9) Uani 1 1 d .
H5 H 0.7091 0.3237 0.7376 0.069 Uiso 1 1 calc R
C6 C 0.4690(4) 0.3078(3) 0.6038(3) 0.0477(8) Uani 1 1 d .
C7 C 0.5571(4) 0.2375(4) 0.5000(3) 0.0541(9) Uani 1 1 d .
C8 C 0.4270(5) 0.2007(4) 0.3764(3) 0.0593(9) Uani 1 1 d .
H8A H 0.4665 0.1099 0.3357 0.071 Uiso 1 1 calc R
H8B H 0.4459 0.2875 0.3204 0.071 Uiso 1 1 calc R
C9 C 0.2084(5) 0.1691(4) 0.3940(3) 0.0560(9) Uani 1 1 d .
H9 H 0.1909 0.0753 0.4441 0.067 Uiso 1 1 calc R
C10 C 0.0702(5) 0.1410(4) 0.2711(3) 0.0537(9) Uani 1 1 d .
C11 C -0.0588(5) 0.0047(4) 0.2503(4) 0.0678(10) Uani 1 1 d .
H11 H -0.0568 -0.0703 0.3122 0.081 Uiso 1 1 calc R
C12 C -0.1904(6) -0.0230(5) 0.1402(4) 0.0737(11) Uani 1 1 d .
H12 H -0.2775 -0.1150 0.1286 0.088 Uiso 1 1 calc R
C13 C -0.1919(5) 0.0848(4) 0.0491(3) 0.0612(9) Uani 1 1 d .
C14 C -0.0649(5) 0.2211(4) 0.0672(3) 0.0584(9) Uani 1 1 d .
C15 C 0.0659(5) 0.2508(4) 0.1765(3) 0.0588(9) Uani 1 1 d .
H15 H 0.1513 0.3437 0.1874 0.071 Uiso 1 1 calc R

loop_
_atom_site_aniso_label
_atom_site_aniso_U_11
_atom_site_aniso_U_22
_atom_site_aniso_U_33
_atom_site_aniso_U_23
_atom_site_aniso_U_13
_atom_site_aniso_U_12
F1 0.1018(18) 0.0867(16) 0.0775(16) 0.0262(13) -0.0136(13) 0.0048(13)
F2 0.0658(14) 0.117(2) 0.0729(15) -0.0117(13) -0.0118(11) -0.0061(13)
N1 0.0378(14) 0.0595(17) 0.0598(17) 0.0003(13) 0.0019(12) 0.0104(12)
O1 0.0394(14) 0.097(2) 0.0855(18) 0.0105(15) 0.0092(12) 0.0179(12)
C1 0.0370(16) 0.0487(18) 0.0560(19) 0.0077(14) 0.0058(14) 0.0023(13)
C2 0.0458(18) 0.063(2) 0.068(2) 0.0017(17) 0.0088(16) 0.0098(15)
C3 0.061(2) 0.070(2) 0.061(2) -0.0045(18) 0.0085(18) 0.0055(18)
C4 0.063(2) 0.072(2) 0.054(2) 0.0033(18) -0.0026(17) -0.0017(18)
C5 0.0402(17) 0.068(2) 0.061(2) 0.0149(17) 0.0003(15) 0.0007(15)
C6 0.0378(16) 0.0500(18) 0.0551(19) 0.0141(14) 0.0074(14) 0.0016(13)
C7 0.0357(17) 0.064(2) 0.064(2) 0.0152(16) 0.0082(15) 0.0078(14)
C8 0.0463(19) 0.073(2) 0.061(2) 0.0071(17) 0.0091(16) 0.0137(16)
C9 0.0471(18) 0.060(2) 0.061(2) 0.0076(17) 0.0054(15) 0.0065(15)
C10 0.0448(18) 0.063(2) 0.0544(19) 0.0020(16) 0.0086(15) 0.0074(15)
C11 0.062(2) 0.068(2) 0.071(2) 0.0168(19) 0.0083(19) -0.0050(18)
C12 0.062(2) 0.071(3) 0.081(3) -0.001(2) 0.007(2) -0.0159(19)
C13 0.0484(19) 0.075(2) 0.057(2) -0.0079(18) -0.0013(16) 0.0034(17)
C14 0.057(2) 0.060(2) 0.059(2) 0.0099(17) 0.0051(16) 0.0095(16)
C15 0.055(2) 0.0500(19) 0.068(2) -0.0013(17) -0.0004(17) 0.0010(15)

loop_
_atom_type_symbol
_atom_type_description
_atom_type_scat_dispersion_real
_atom_type_scat_dispersion_imag
_atom_type_scat_source
C C 0.0033 0.0016 'International Tables Vol C Tables 4.2.6.8 and 6.1.1.4'
H H 0.0000 0.0000 'International Tables Vol C Tables 4.2.6.8 and 6.1.1.4'
N N 0.0061 0.0033 'International Tables Vol C Tables 4.2.6.8 and 6.1.1.4'
O O 0.0106 0.0060 'International Tables Vol C Tables 4.2.6.8 and 6.1.1.4'
F F 0.0171 0.0103 'International Tables Vol C Tables 4.2.6.8 and 6.1.1.4'

loop_
_geom_angle_atom_site_label_1
_geom_angle_atom_site_label_2
_geom_angle_atom_site_label_3
_geom_angle
C1 N1 C9 117.8(3)
C1 N1 H1 121.1
C9 N1 H1 121.1
N1 C1 C2 120.8(3)
N1 C1 C6 120.9(3)
C2 C1 C6 118.3(3)
C3 C2 C1 120.6(3)
C3 C2 H2 119.7
C1 C2 H2 119.7
C2 C3 C4 121.5(3)
C2 C3 H3 119.3
C4 C3 H3 119.3
C5 C4 C3 118.5(3)
C5 C4 H4 120.7
C3 C4 H4 120.7
C4 C5 C6 121.7(3)
C4 C5 H5 119.1
C6 C5 H5 119.1
C5 C6 C1 119.4(3)
C5 C6 C7 121.6(3)
C1 C6 C7 119.0(3)
O1 C7 C6 121.1(3)
O1 C7 C8 121.5(3)
C6 C7 C8 117.4(3)
C7 C8 C9 112.2(3)
C7 C8 H8A 109.2
C9 C8 H8A 109.2
C7 C8 H8B 109.2
C9 C8 H8B 109.2
H8A C8 H8B 107.9
N1 C9 C10 110.4(3)
N1 C9 C8 109.0(3)
C10 C9 C8 114.1(3)
N1 C9 H9 107.7
C10 C9 H9 107.7
C8 C9 H9 107.7
C11 C10 C15 118.1(3)
C11 C10 C9 120.2(3)
C15 C10 C9 121.7(3)
C12 C11 C10 121.7(4)
C12 C11 H11 119.2
C10 C11 H11 119.2
C13 C12 C11 119.4(3)
C13 C12 H12 120.3
C11 C12 H12 120.3
F2 C13 C12 121.3(3)
F2 C13 C14 118.6(3)
C12 C13 C14 120.1(3)
F1 C14 C15 120.0(3)
F1 C14 C13 118.8(3)
C15 C14 C13 121.2(3)
C14 C15 C10 119.6(3)
C14 C15 H15 120.2
C10 C15 H15 120.2

loop_
_geom_bond_atom_site_label_1
_geom_bond_atom_site_label_2
_geom_bond_distance
F1 C14 1.354(4)
F2 C13 1.347(4)
N1 C1 1.368(4)
N1 C9 1.453(4)
N1 H1 0.8600
O1 C7 1.227(3)
C1 C2 1.398(4)
C1 C6 1.411(4)
C2 C3 1.367(5)
C2 H2 0.9300
C3 C4 1.391(5)
C3 H3 0.9300
C4 C5 1.364(5)
C4 H4 0.9300
C5 C6 1.394(4)
C5 H5 0.9300
C6 C7 1.469(5)
C7 C8 1.492(4)
C8 C9 1.517(4)
C8 H8A 0.9700
C8 H8B 0.9700
C9 C10 1.506(4)
C9 H9 0.9800
C10 C11 1.380(5)
C10 C15 1.391(5)
C11 C12 1.378(5)
C11 H11 0.9300
C12 C13 1.352(5)
C12 H12 0.9300
C13 C14 1.372(5)
C14 C15 1.370(4)
C15 H15 0.9300

loop_
_geom_torsion_atom_site_label_1
_geom_torsion_atom_site_label_2
_geom_torsion_atom_site_label_3
_geom_torsion_atom_site_label_4
_geom_torsion
C9 N1 C1 C2 -156.0(3)
C9 N1 C1 C6 23.3(4)
N1 C1 C2 C3 177.0(3)
C6 C1 C2 C3 -2.4(5)
C1 C2 C3 C4 -0.1(5)
C2 C3 C4 C5 2.3(6)
C3 C4 C5 C6 -2.0(5)
C4 C5 C6 C1 -0.5(5)
C4 C5 C6 C7 177.2(3)
N1 C1 C6 C5 -176.7(3)
C2 C1 C6 C5 2.6(4)
N1 C1 C6 C7 5.5(4)
C2 C1 C6 C7 -175.1(3)
C5 C6 C7 O1 -1.1(5)
C1 C6 C7 O1 176.6(3)
C5 C6 C7 C8 -179.8(3)
C1 C6 C7 C8 -2.1(4)
O1 C7 C8 C9 153.9(3)
C6 C7 C8 C9 -27.4(4)
C1 N1 C9 C10 -178.2(3)
C1 N1 C9 C8 -52.1(4)
C7 C8 C9 N1 52.5(4)
C7 C8 C9 C10 176.4(3)
N1 C9 C10 C11 -113.7(3)
C8 C9 C10 C11 123.1(4)
N1 C9 C10 C15 65.4(4)
C8 C9 C10 C15 -57.8(4)
C15 C10 C11 C12 -0.7(5)
C9 C10 C11 C12 178.4(3)
C10 C11 C12 C13 1.0(6)
C11 C12 C13 F2 179.0(3)
C11 C12 C13 C14 -0.8(6)
F2 C13 C14 F1 -0.3(5)
C12 C13 C14 F1 179.5(3)
F2 C13 C14 C15 -179.4(3)
C12 C13 C14 C15 0.4(5)
F1 C14 C15 C10 -179.3(3)
C13 C14 C15 C10 -0.1(5)
C11 C10 C15 C14 0.2(5)
C9 C10 C15 C14 -178.9(3)
